data_4306578
loop_
_publ_author_name
'Rafael Calvo'
'Raul E. Rapp'
'Edson Chagas'
'Rosana P. Sartoris'
'Ricardo Baggio'
'Mar\'ia T. Garland'
'Mireille Perec'

_publ_section_title
;
1-D Polymers with Alternate Cu2 and Ln2 Units (Ln = Gd, Er, Y) and
Carboxylate Linkages
;
_journal_name_full 'Inorganic Chemistry'
_journal_page_first 10389
_journal_page_last 10397
_journal_paper_doi 10.1021/ic8014089
_journal_volume 47
_journal_year 2008
_chemical_formula_moiety 'C40 H58 Cu2 Gd2 O24. 3(H2 O)'
_chemical_formula_sum 'C40 H64 Cu2 Gd2 O27'
_chemical_formula_weight 1418.49
_chemical_name_systematic
; 
 Gadolinium Copper Crotonate, hydrate
;
_space_group_IT_number 14
_symmetry_cell_setting monoclinic
_symmetry_space_group_name_Hall '-P 2ybc'
_symmetry_space_group_name_H-M 'P 1 21/c 1'
_atom_sites_solution_hydrogens geom
_atom_sites_solution_primary direct
_atom_sites_solution_secondary difmap
_audit_creation_method SHELXL-97
_audit_update_record
;
2008-05-17 # Formatted by publCIF
;
_cell_angle_alpha 90.00
_cell_angle_beta 107.189(2)
_cell_angle_gamma 90.00
_cell_formula_units_Z 4
_cell_length_a 13.9272(17)
_cell_length_b 22.089(3)
_cell_length_c 19.918(2)
_cell_measurement_reflns_used 112
_cell_measurement_temperature 294(2)
_cell_measurement_theta_max 22.8
_cell_measurement_theta_min 4.78
_cell_volume 5853.8(12)
_computing_cell_refinement 'SMART-NT V5.624 (Bruker, 2001)'
_computing_data_collection 'SMART-NT V5.624 (Bruker, 2001)'
_computing_data_reduction 'SAINT-NT V6.02a (Bruker, 2000)'
_computing_molecular_graphics 'XP in SHELXTL/PC(Sheldrick,1994)'
_computing_publication_material 'SHELXL-97 (Sheldrick, 1997)'
_computing_structure_refinement 'SHELXL-97 (Sheldrick, 1997)'
_computing_structure_solution 'SHELXS-97 (Sheldrick, 1997)'
_diffrn_ambient_temperature 294(2)
_diffrn_measured_fraction_theta_full 0.986
_diffrn_measured_fraction_theta_max 0.918
_diffrn_measurement_device_type 'CCD area detector'
_diffrn_measurement_method 'phi and omega scans'
_diffrn_radiation_monochromator graphite
_diffrn_radiation_source 'fine-focus sealed tube'
_diffrn_radiation_type MoK\a
_diffrn_radiation_wavelength 0.71073
_diffrn_reflns_av_R_equivalents 0.0519
_diffrn_reflns_av_sigmaI/netI 0.0394
_diffrn_reflns_limit_h_max 17
_diffrn_reflns_limit_h_min -18
_diffrn_reflns_limit_k_max 29
_diffrn_reflns_limit_k_min -29
_diffrn_reflns_limit_l_max 26
_diffrn_reflns_limit_l_min -26
_diffrn_reflns_number 33748
_diffrn_reflns_theta_full 25.00
_diffrn_reflns_theta_max 28.04
_diffrn_reflns_theta_min 1.41
_exptl_absorpt_coefficient_mu 3.030
_exptl_absorpt_correction_T_max 0.65
_exptl_absorpt_correction_T_min 0.56
_exptl_absorpt_correction_type multi-scan
_exptl_absorpt_process_details 'SADABS in SAINT_NT (Bruker, 2000)'
_exptl_crystal_colour blue
_exptl_crystal_density_diffrn 1.610
_exptl_crystal_density_method 'not measured'
_exptl_crystal_description prisms
_exptl_crystal_F_000 2824
_exptl_crystal_size_max 0.38
_exptl_crystal_size_mid 0.16
_exptl_crystal_size_min 0.14
_refine_diff_density_max 1.833
_refine_diff_density_min -1.031
_refine_diff_density_rms 0.163
_refine_ls_extinction_method none
_refine_ls_goodness_of_fit_ref 1.097
_refine_ls_hydrogen_treatment constr
_refine_ls_matrix_type full
_refine_ls_number_parameters 650
_refine_ls_number_reflns 13054
_refine_ls_number_restraints 0
_refine_ls_restrained_S_all 1.097
_refine_ls_R_factor_all 0.0500
_refine_ls_R_factor_gt 0.0420
_refine_ls_shift/su_max 0.005
_refine_ls_shift/su_mean 0.001
_refine_ls_structure_factor_coef Fsqd
_refine_ls_weighting_details 'calc w=1/[\s^2^(Fo^2^)+(0.0700P)^2^+19.7100P] where P=(Fo^2^+2Fc^2^)/3'
_refine_ls_weighting_scheme calc
_refine_ls_wR_factor_gt 0.1374
_refine_ls_wR_factor_ref 0.1408
_reflns_number_gt 10964
_reflns_number_total 13054
_reflns_threshold_expression I>2\s(I)
_cod_data_source_file ic8014089_si_001_2.cif
_cod_data_source_block GdCuCrot
_cod_depositor_comments
;
The following automatic conversions were performed:
'_geom_bond_publ_flag' value 'Y' changed to 'y' according to
'/home/saulius/struct/CIF-dictionaries/cif_core.dic' dictionary named
'cif_core.dic' version 2.4.1 from 2010-06-29 (31 time).

Automatic conversion script
Id: cif_fix_enum 1527 2010-12-29 10:47:43Z saulius 
;
_cod_original_sg_symbol_Hall ' -P 2ybc'
_cod_database_code 4306578

loop_
_symmetry_equiv_pos_as_xyz
'x, y, z'
'-x, y+1/2, -z+1/2'
'-x, -y, -z'
'x, -y-1/2, z-1/2'

loop_
_atom_site_label
_atom_site_type_symbol
_atom_site_fract_x
_atom_site_fract_y
_atom_site_fract_z
_atom_site_U_iso_or_equiv
_atom_site_adp_type
_atom_site_occupancy
_atom_site_symmetry_multiplicity
_atom_site_calc_flag
_atom_site_refinement_flags
_atom_site_disorder_assembly
_atom_site_disorder_group
Gd1 Gd 0.843258(19) 0.782353(12) 0.670649(13) 0.02891(9) Uani 1 1 d . . .
Gd2 Gd 1.024830(19) 0.664894(12) 0.594806(13) 0.02796(9) Uani 1 1 d . . .
Cu1 Cu 0.36177(5) 0.68806(3) 0.65395(4) 0.03221(16) Uani 1 1 d . . .
Cu2 Cu 0.51360(5) 0.74203(3) 0.62399(4) 0.03351(16) Uani 1 1 d . . .
O1A O 0.3053(3) 0.77098(18) 0.6427(2) 0.0409(10) Uani 1 1 d . . .
O2A O 0.4320(3) 0.8139(2) 0.6139(2) 0.0464(11) Uani 1 1 d . . .
C1A C 0.3486(4) 0.8166(3) 0.6263(3) 0.0340(12) Uani 1 1 d . . .
C2A C 0.3005(5) 0.8748(3) 0.6249(3) 0.0461(15) Uani 1 1 d . . .
H2A H 0.2375 0.8759 0.6321 0.055 Uiso 1 1 calc R . .
C3A C 0.3403(7) 0.9258(4) 0.6143(5) 0.072(2) Uani 1 1 d . . .
H3A H 0.4022 0.9243 0.6054 0.086 Uiso 1 1 calc R . .
C4A C 0.2931(9) 0.9877(4) 0.6153(6) 0.109(4) Uani 1 1 d . . .
H4A1 H 0.2239 0.9828 0.6136 0.164 Uiso 1 1 calc R . .
H4A2 H 0.2970 1.0107 0.5753 0.164 Uiso 1 1 calc R . .
H4A3 H 0.3284 1.0086 0.6576 0.164 Uiso 1 1 calc R . .
O1B O 0.4345(3) 0.7053(2) 0.7513(2) 0.0442(10) Uani 1 1 d . . .
O2B O 0.5561(3) 0.7581(2) 0.7259(2) 0.0435(10) Uani 1 1 d . . .
C1B C 0.5111(4) 0.7388(3) 0.7687(3) 0.0371(13) Uani 1 1 d . . .
C2B C 0.5488(4) 0.7548(3) 0.8440(3) 0.0471(16) Uani 1 1 d . . .
H2B H 0.5394 0.7271 0.8766 0.057 Uiso 1 1 calc R . .
C3B C 0.5952(5) 0.8064(4) 0.8677(4) 0.0521(17) Uani 1 1 d . . .
H3B H 0.6105 0.8318 0.8352 0.062 Uiso 1 1 calc R . .
C4B C 0.6240(6) 0.8264(4) 0.9406(4) 0.074(3) Uani 1 1 d . . .
H4B1 H 0.6080 0.7954 0.9694 0.111 Uiso 1 1 calc R . .
H4B2 H 0.5880 0.8627 0.9443 0.111 Uiso 1 1 calc R . .
H4B3 H 0.6949 0.8343 0.9563 0.111 Uiso 1 1 calc R . .
O1C O 0.4437(3) 0.61551(19) 0.6597(3) 0.0498(11) Uani 1 1 d . . .
O2C O 0.5765(3) 0.66166(19) 0.6422(2) 0.0459(11) Uani 1 1 d . . .
C1C C 0.5318(4) 0.6153(3) 0.6562(3) 0.0405(14) Uani 1 1 d . . .
C2C C 0.5890(5) 0.5584(3) 0.6690(4) 0.0517(17) Uani 1 1 d . . .
H2C H 0.6568 0.5596 0.6717 0.062 Uiso 1 1 calc R . .
C3C C 0.5495(7) 0.5064(4) 0.6766(4) 0.069(2) Uani 1 1 d . . .
H3C H 0.4818 0.5064 0.6742 0.082 Uiso 1 1 calc R . .
C4C C 0.6022(9) 0.4468(4) 0.6890(6) 0.104(4) Uani 1 1 d . . .
H4C1 H 0.5775 0.4218 0.6481 0.155 Uiso 1 1 calc R . .
H4C2 H 0.5898 0.4273 0.7287 0.155 Uiso 1 1 calc R . .
H4C3 H 0.6731 0.4531 0.6981 0.155 Uiso 1 1 calc R . .
O1D O 0.3142(3) 0.6781(2) 0.5524(2) 0.0434(10) Uani 1 1 d . . .
O2D O 0.4437(3) 0.7200(2) 0.5261(2) 0.0454(11) Uani 1 1 d . . .
C1D C 0.3590(4) 0.6957(3) 0.5091(3) 0.0386(13) Uani 1 1 d . . .
C2D C 0.3048(5) 0.6852(3) 0.4349(3) 0.0520(17) Uani 1 1 d . . .
H2D H 0.2507 0.6586 0.4249 0.062 Uiso 1 1 calc R . .
C3D C 0.3259(6) 0.7100(4) 0.3825(4) 0.062(2) Uani 1 1 d . . .
H3D H 0.3811 0.7358 0.3926 0.074 Uiso 1 1 calc R . .
C4D C 0.2691(7) 0.7007(5) 0.3059(4) 0.080(3) Uani 1 1 d . . .
H4D1 H 0.2163 0.6717 0.3020 0.121 Uiso 1 1 calc R . .
H4D2 H 0.3142 0.6859 0.2814 0.121 Uiso 1 1 calc R . .
H4D3 H 0.2405 0.7384 0.2857 0.121 Uiso 1 1 calc R . .
O1E O 0.9586(3) 0.57374(19) 0.5252(2) 0.0434(10) Uani 1 1 d . . .
O2E O 0.8747(3) 0.60903(18) 0.5931(2) 0.0418(10) Uani 1 1 d . . .
C1E C 0.8830(4) 0.5713(3) 0.5466(3) 0.0383(13) Uani 1 1 d . . .
C2E C 0.8052(5) 0.5236(3) 0.5183(4) 0.0536(17) Uani 1 1 d . . .
H2E H 0.8197 0.4935 0.4902 0.064 Uiso 1 1 calc R . .
C3E C 0.7222(5) 0.5217(4) 0.5301(4) 0.062(2) Uani 1 1 d . . .
H3E H 0.7087 0.5511 0.5596 0.074 Uiso 1 1 calc R . .
C4E C 0.6422(7) 0.4752(5) 0.4999(6) 0.101(3) Uani 1 1 d . . .
H4E1 H 0.6674 0.4458 0.4739 0.151 Uiso 1 1 calc R . .
H4E2 H 0.5841 0.4947 0.4692 0.151 Uiso 1 1 calc R . .
H4E3 H 0.6241 0.4555 0.5374 0.151 Uiso 1 1 calc R . .
O1F O 1.2173(3) 0.65108(18) 0.6634(2) 0.0349(9) Uani 1 1 d . . .
O2F O 1.1082(3) 0.58161(18) 0.6674(2) 0.0419(10) Uani 1 1 d . . .
C1F C 1.1978(4) 0.5994(3) 0.6831(3) 0.0315(12) Uani 1 1 d . . .
C2F C 1.2777(5) 0.5617(3) 0.7268(3) 0.0433(14) Uani 1 1 d . . .
H2F H 1.3426 0.5772 0.7406 0.052 Uiso 1 1 calc R . .
C3F C 1.2631(5) 0.5071(3) 0.7477(4) 0.0568(19) Uani 1 1 d . . .
H3F H 1.1970 0.4936 0.7359 0.068 Uiso 1 1 calc R . .
C4F C 1.3426(7) 0.4639(4) 0.7887(5) 0.084(3) Uani 1 1 d . . .
H4F1 H 1.4078 0.4812 0.7948 0.126 Uiso 1 1 calc R . .
H4F2 H 1.3372 0.4264 0.7635 0.126 Uiso 1 1 calc R . .
H4F3 H 1.3332 0.4566 0.8338 0.126 Uiso 1 1 calc R . .
O1G O 0.8764(3) 0.74361(18) 0.56919(19) 0.0338(8) Uani 1 1 d . . .
O2G O 0.9207(3) 0.70422(19) 0.4825(2) 0.0421(10) Uani 1 1 d . . .
C1G C 0.8729(4) 0.7437(3) 0.5045(3) 0.0336(12) Uani 1 1 d . . .
C2G C 0.8146(5) 0.7907(3) 0.4575(3) 0.0434(15) Uani 1 1 d . . .
H2G H 0.7747 0.8163 0.4749 0.052 Uiso 1 1 calc R . .
C3G C 0.8154(5) 0.7986(3) 0.3924(3) 0.0472(16) Uani 1 1 d . . .
H3G H 0.8533 0.7717 0.3747 0.057 Uiso 1 1 calc R . .
C4G C 0.7612(7) 0.8463(4) 0.3455(4) 0.073(2) Uani 1 1 d . . .
H4G1 H 0.7112 0.8635 0.3642 0.109 Uiso 1 1 calc R . .
H4G2 H 0.7291 0.8295 0.2999 0.109 Uiso 1 1 calc R . .
H4G3 H 0.8076 0.8772 0.3414 0.109 Uiso 1 1 calc R . .
O1H O 0.9602(3) 0.7527(2) 0.7817(2) 0.0448(10) Uani 1 1 d . . .
O2H O 0.9967(3) 0.70080(19) 0.7002(2) 0.0404(10) Uani 1 1 d . . .
C1H C 1.0110(4) 0.7125(3) 0.7638(3) 0.0348(13) Uani 1 1 d . . .
C2H C 1.0861(5) 0.6780(3) 0.8169(4) 0.0567(19) Uani 1 1 d . . .
H2H H 1.1209 0.6476 0.8016 0.068 Uiso 1 1 calc R . .
C3H C 1.1068(8) 0.6874(5) 0.8834(5) 0.093(3) Uani 1 1 d . . .
H3H H 1.0677 0.7165 0.8967 0.111 Uiso 1 1 calc R . .
C4H C 1.1856(11) 0.6576(6) 0.9428(6) 0.159(6) Uani 1 1 d . . .
H4H1 H 1.2012 0.6184 0.9281 0.238 Uiso 1 1 calc R . .
H4H2 H 1.1606 0.6534 0.9826 0.238 Uiso 1 1 calc R . .
H4H3 H 1.2452 0.6821 0.9555 0.238 Uiso 1 1 calc R . .
O1I O 0.6494(3) 0.78006(18) 0.6065(2) 0.0359(9) Uani 1 1 d . . .
O2I O 0.7414(3) 0.85431(19) 0.5881(2) 0.0438(10) Uani 1 1 d . . .
C1I C 0.6574(4) 0.8282(3) 0.5739(3) 0.0357(13) Uani 1 1 d . . .
C2I C 0.5691(5) 0.8522(3) 0.5196(4) 0.0543(18) Uani 1 1 d . . .
H2I H 0.5076 0.8330 0.5130 0.065 Uiso 1 1 calc R . .
C3I C 0.5725(7) 0.8972(5) 0.4818(5) 0.096(4) Uani 1 1 d . . .
H3I H 0.6331 0.9180 0.4911 0.115 Uiso 1 1 calc R . .
C4I C 0.4854(9) 0.9200(7) 0.4225(7) 0.182(8) Uani 1 1 d . . .
H4I1 H 0.5086 0.9308 0.3833 0.274 Uiso 1 1 calc R . .
H4I2 H 0.4565 0.9549 0.4379 0.274 Uiso 1 1 calc R . .
H4I3 H 0.4354 0.8887 0.4086 0.274 Uiso 1 1 calc R . .
O1J O 0.9876(3) 0.83689(18) 0.6607(2) 0.0457(11) Uani 1 1 d . . .
O2J O 0.9039(3) 0.88055(19) 0.7240(2) 0.0417(10) Uani 1 1 d . . .
C1J C 0.9742(4) 0.8814(3) 0.6978(3) 0.0409(14) Uani 1 1 d . . .
C2J C 1.0435(5) 0.9341(3) 0.7056(3) 0.0466(15) Uani 1 1 d . . .
H2J H 1.0954 0.9318 0.6850 0.056 Uiso 1 1 calc R . .
C3J C 1.0354(5) 0.9818(3) 0.7386(4) 0.0563(18) Uani 1 1 d . . .
H3J H 0.9828 0.9832 0.7584 0.068 Uiso 1 1 calc R . .
C4J C 1.1015(7) 1.0360(4) 0.7488(5) 0.089(3) Uani 1 1 d . . .
H4J1 H 1.1663 1.0244 0.7453 0.133 Uiso 1 1 calc R . .
H4J2 H 1.1088 1.0530 0.7944 0.133 Uiso 1 1 calc R . .
H4J3 H 1.0720 1.0655 0.7133 0.133 Uiso 1 1 calc R . .
O1W O 0.7516(3) 0.8004(2) 0.7513(2) 0.0407(10) Uani 1 1 d . . .
O2W O 0.7815(3) 0.67916(18) 0.6682(2) 0.0403(10) Uani 1 1 d . . .
O3W O 1.0969(3) 0.76450(18) 0.6049(2) 0.0416(10) Uani 1 1 d . . .
O4W O 1.1181(3) 0.6518(2) 0.5149(2) 0.0465(11) Uani 1 1 d . . .
O5W O 0.8110(3) 0.6337(2) 0.3657(2) 0.0485(11) Uani 1 1 d . . .
O6W O 0.9455(4) 0.53723(18) 0.3881(2) 0.0492(11) Uani 1 1 d . . .
O7W O 1.0550(3) 0.6450(2) 0.3741(2) 0.0551(12) Uani 1 1 d . . .

loop_
_atom_site_aniso_label
_atom_site_aniso_U_11
_atom_site_aniso_U_22
_atom_site_aniso_U_33
_atom_site_aniso_U_23
_atom_site_aniso_U_13
_atom_site_aniso_U_12
Gd1 0.02724(15) 0.03199(16) 0.02816(15) -0.00195(10) 0.00919(11) -0.00292(11)
Gd2 0.02353(14) 0.02951(15) 0.03070(15) -0.00159(10) 0.00781(10) -0.00050(10)
Cu1 0.0246(3) 0.0363(4) 0.0358(4) -0.0002(3) 0.0090(3) -0.0039(3)
Cu2 0.0245(3) 0.0401(4) 0.0366(4) -0.0007(3) 0.0101(3) -0.0042(3)
O1A 0.031(2) 0.036(2) 0.055(3) 0.0017(19) 0.0108(19) -0.0017(18)
O2A 0.040(2) 0.041(3) 0.065(3) 0.006(2) 0.026(2) -0.002(2)
C1A 0.037(3) 0.033(3) 0.031(3) 0.000(2) 0.009(2) -0.002(2)
C2A 0.051(4) 0.038(4) 0.054(4) 0.000(3) 0.021(3) 0.007(3)
C3A 0.085(6) 0.049(5) 0.094(7) -0.001(4) 0.047(5) 0.002(4)
C4A 0.151(11) 0.039(5) 0.158(11) 0.014(6) 0.076(9) 0.016(6)
O1B 0.035(2) 0.060(3) 0.036(2) 0.001(2) 0.0085(18) -0.009(2)
O2B 0.033(2) 0.066(3) 0.032(2) -0.006(2) 0.0107(18) -0.016(2)
C1B 0.028(3) 0.043(3) 0.039(3) -0.001(3) 0.008(2) 0.003(3)
C2B 0.031(3) 0.069(5) 0.041(4) -0.004(3) 0.011(3) 0.000(3)
C3B 0.043(4) 0.067(5) 0.048(4) -0.010(3) 0.016(3) -0.009(3)
C4B 0.069(6) 0.089(7) 0.066(5) -0.034(5) 0.022(4) -0.016(5)
O1C 0.039(2) 0.035(2) 0.081(3) 0.005(2) 0.026(2) -0.0013(19)
O2C 0.031(2) 0.043(3) 0.064(3) 0.001(2) 0.016(2) -0.0003(19)
C1C 0.036(3) 0.043(4) 0.042(3) 0.002(3) 0.010(3) 0.002(3)
C2C 0.043(4) 0.040(4) 0.070(5) 0.003(3) 0.015(3) 0.007(3)
C3C 0.080(6) 0.050(5) 0.075(5) 0.009(4) 0.020(5) 0.012(4)
C4C 0.153(10) 0.048(5) 0.111(8) 0.010(5) 0.041(8) 0.024(6)
O1D 0.030(2) 0.068(3) 0.035(2) -0.007(2) 0.0134(18) -0.010(2)
O2D 0.036(2) 0.064(3) 0.035(2) 0.002(2) 0.0098(19) -0.007(2)
C1D 0.035(3) 0.042(3) 0.039(3) -0.003(3) 0.010(3) 0.001(3)
C2D 0.041(4) 0.070(5) 0.043(4) -0.008(3) 0.010(3) -0.012(3)
C3D 0.053(5) 0.080(6) 0.057(5) 0.004(4) 0.024(4) -0.007(4)
C4D 0.090(7) 0.109(8) 0.041(4) 0.006(4) 0.018(4) 0.011(6)
O1E 0.043(2) 0.036(2) 0.053(3) -0.0131(19) 0.017(2) -0.0042(19)
O2E 0.035(2) 0.036(2) 0.058(3) -0.009(2) 0.020(2) -0.0066(18)
C1E 0.034(3) 0.032(3) 0.044(3) 0.001(3) 0.003(3) 0.002(2)
C2E 0.043(4) 0.050(4) 0.062(4) -0.011(3) 0.006(3) -0.008(3)
C3E 0.039(4) 0.078(6) 0.066(5) -0.012(4) 0.009(3) -0.017(4)
C4E 0.075(6) 0.101(8) 0.118(8) -0.012(6) 0.015(6) -0.047(6)
O1F 0.027(2) 0.036(2) 0.040(2) 0.0051(17) 0.0084(17) -0.0052(16)
O2F 0.032(2) 0.036(2) 0.052(3) 0.0058(19) 0.0037(19) -0.0050(18)
C1F 0.023(3) 0.035(3) 0.037(3) -0.002(2) 0.009(2) -0.002(2)
C2F 0.035(3) 0.041(3) 0.047(4) 0.011(3) 0.002(3) -0.002(3)
C3F 0.045(4) 0.051(4) 0.063(5) 0.019(3) 0.000(3) -0.002(3)
C4F 0.078(6) 0.054(5) 0.095(7) 0.022(5) -0.013(5) -0.005(4)
O1G 0.037(2) 0.037(2) 0.0272(19) 0.0010(16) 0.0092(16) 0.0021(17)
O2G 0.046(2) 0.046(3) 0.032(2) -0.0008(18) 0.0078(19) 0.020(2)
C1G 0.033(3) 0.037(3) 0.031(3) -0.004(2) 0.011(2) -0.006(2)
C2G 0.051(4) 0.042(4) 0.039(3) 0.005(3) 0.016(3) 0.017(3)
C3G 0.061(4) 0.042(4) 0.041(4) 0.006(3) 0.019(3) 0.011(3)
C4G 0.103(7) 0.060(5) 0.055(5) 0.022(4) 0.024(5) 0.016(5)
O1H 0.041(2) 0.054(3) 0.036(2) -0.007(2) 0.0068(19) 0.007(2)
O2H 0.039(2) 0.047(3) 0.036(2) -0.0028(19) 0.0125(18) -0.0047(19)
C1H 0.032(3) 0.042(3) 0.027(3) 0.000(2) 0.004(2) -0.010(3)
C2H 0.056(4) 0.059(5) 0.044(4) 0.006(3) -0.001(3) 0.013(4)
C3H 0.103(8) 0.100(8) 0.058(6) 0.025(5) -0.003(5) 0.019(6)
C4H 0.176(13) 0.150(13) 0.083(8) 0.037(7) -0.065(8) 0.017(10)
O1I 0.028(2) 0.040(2) 0.038(2) 0.0060(17) 0.0083(17) -0.0051(17)
O2I 0.040(2) 0.036(2) 0.058(3) 0.004(2) 0.019(2) -0.0031(19)
C1I 0.034(3) 0.041(3) 0.035(3) 0.002(2) 0.014(2) 0.004(3)
C2I 0.038(4) 0.069(5) 0.054(4) 0.027(4) 0.011(3) 0.005(3)
C3I 0.058(5) 0.108(8) 0.102(7) 0.068(6) -0.006(5) -0.004(5)
C4I 0.096(9) 0.217(16) 0.188(14) 0.147(13) -0.030(9) 0.024(9)
O1J 0.049(3) 0.035(2) 0.062(3) -0.015(2) 0.031(2) -0.0114(19)
O2J 0.039(2) 0.040(2) 0.051(3) -0.0137(19) 0.021(2) -0.0129(19)
C1J 0.038(3) 0.039(3) 0.047(4) -0.003(3) 0.014(3) -0.007(3)
C2J 0.043(4) 0.043(4) 0.057(4) -0.010(3) 0.018(3) -0.008(3)
C3J 0.057(4) 0.050(4) 0.072(5) -0.015(4) 0.035(4) -0.012(3)
C4J 0.100(7) 0.060(6) 0.123(8) -0.036(5) 0.058(6) -0.034(5)
O1W 0.031(2) 0.058(3) 0.038(2) -0.0104(19) 0.0174(18) -0.0072(19)
O2W 0.027(2) 0.034(2) 0.063(3) 0.0003(19) 0.0183(19) -0.0040(17)
O3W 0.032(2) 0.035(2) 0.061(3) -0.0030(19) 0.018(2) -0.0065(18)
O4W 0.030(2) 0.080(3) 0.032(2) -0.012(2) 0.0123(18) -0.009(2)
O5W 0.047(3) 0.057(3) 0.038(2) 0.006(2) 0.007(2) 0.010(2)
O6W 0.063(3) 0.034(2) 0.049(3) 0.000(2) 0.014(2) 0.005(2)
O7W 0.049(3) 0.073(3) 0.040(2) -0.002(2) 0.009(2) -0.010(2)

loop_
_atom_type_symbol
_atom_type_description
_atom_type_scat_dispersion_real
_atom_type_scat_dispersion_imag
_atom_type_scat_source
C C 0.0033 0.0016 'International Tables Vol C Tables 4.2.6.8 and 6.1.1.4'
H H 0.0000 0.0000 'International Tables Vol C Tables 4.2.6.8 and 6.1.1.4'
O O 0.0106 0.0060 'International Tables Vol C Tables 4.2.6.8 and 6.1.1.4'
Cu Cu 0.3201 1.2651 'International Tables Vol C Tables 4.2.6.8 and 6.1.1.4'
Gd Gd -0.1653 3.9035 'International Tables Vol C Tables 4.2.6.8 and 6.1.1.4'

loop_
_geom_angle_atom_site_label_1
_geom_angle_atom_site_label_2
_geom_angle_atom_site_label_3
_geom_angle
_geom_angle_site_symmetry_1
_geom_angle_site_symmetry_3
_geom_angle_publ_flag
O1W Gd1 O1G 157.59(14) . . ?
O1W Gd1 O1J 127.23(14) . . ?
O1G Gd1 O1J 74.39(14) . . ?
O1W Gd1 O1H 77.13(14) . . ?
O1G Gd1 O1H 115.77(14) . . ?
O1J Gd1 O1H 81.79(16) . . ?
O1W Gd1 O2I 91.42(15) . . ?
O1G Gd1 O2I 83.15(14) . . ?
O1J Gd1 O2I 87.22(15) . . ?
O1H Gd1 O2I 154.19(15) . . ?
O1W Gd1 O2W 85.00(14) . . ?
O1G Gd1 O2W 78.52(14) . . ?
O1J Gd1 O2W 140.21(13) . . ?
O1H Gd1 O2W 84.43(15) . . ?
O2I Gd1 O2W 117.96(14) . . ?
O1W Gd1 O2J 75.06(14) . . ?
O1G Gd1 O2J 124.15(13) . . ?
O1J Gd1 O2J 53.33(13) . . ?
O1H Gd1 O2J 77.94(15) . . ?
O2I Gd1 O2J 76.76(14) . . ?
O2W Gd1 O2J 155.80(14) . . ?
O1W Gd1 O1I 69.49(13) . . ?
O1G Gd1 O1I 90.55(13) . . ?
O1J Gd1 O1I 137.34(14) . . ?
O1H Gd1 O1I 139.33(13) . . ?
O2I Gd1 O1I 50.95(13) . . ?
O2W Gd1 O1I 70.43(13) . . ?
O2J Gd1 O1I 113.64(13) . . ?
O1W Gd1 O2H 120.81(14) . . ?
O1G Gd1 O2H 66.77(12) . . ?
O1J Gd1 O2H 74.14(14) . . ?
O1H Gd1 O2H 49.41(13) . . ?
O2I Gd1 O2H 147.76(13) . . ?
O2W Gd1 O2H 68.59(12) . . ?
O2J Gd1 O2H 110.10(13) . . ?
O1I Gd1 O2H 136.16(12) . . ?
O1W Gd1 C1J 100.87(16) . . ?
O1G Gd1 C1J 99.65(16) . . ?
O1J Gd1 C1J 27.09(15) . . ?
O1H Gd1 C1J 79.07(17) . . ?
O2I Gd1 C1J 80.55(17) . . ?
O2W Gd1 C1J 160.68(16) . . ?
O2J Gd1 C1J 26.24(15) . . ?
O1I Gd1 C1J 128.88(16) . . ?
O2H Gd1 C1J 92.87(16) . . ?
O4W Gd2 O2H 154.82(14) . . ?
O4W Gd2 O3W 82.44(15) . . ?
O2H Gd2 O3W 78.13(14) . . ?
O4W Gd2 O2F 92.71(15) . . ?
O2H Gd2 O2F 84.34(15) . . ?
O3W Gd2 O2F 122.18(14) . . ?
O4W Gd2 O2E 125.17(14) . . ?
O2H Gd2 O2E 79.40(14) . . ?
O3W Gd2 O2E 143.74(14) . . ?
O2F Gd2 O2E 83.15(14) . . ?
O4W Gd2 O2G 73.76(14) . . ?
O2H Gd2 O2G 118.82(14) . . ?
O3W Gd2 O2G 82.59(15) . . ?
O2F Gd2 O2G 150.59(14) . . ?
O2E Gd2 O2G 83.78(15) . . ?
O4W Gd2 O1E 73.07(14) . . ?
O2H Gd2 O1E 129.52(14) . . ?
O3W Gd2 O1E 150.86(14) . . ?
O2F Gd2 O1E 75.41(15) . . ?
O2E Gd2 O1E 52.91(13) . . ?
O2G Gd2 O1E 75.68(14) . . ?
O4W Gd2 O1G 120.61(14) . . ?
O2H Gd2 O1G 68.09(13) . . ?
O3W Gd2 O1G 72.29(13) . . ?
O2F Gd2 O1G 146.13(13) . . ?
O2E Gd2 O1G 73.06(13) . . ?
O2G Gd2 O1G 50.74(12) . . ?
O1E Gd2 O1G 106.79(13) . . ?
O4W Gd2 O1F 69.90(13) . . ?
O2H Gd2 O1F 89.35(13) . . ?
O3W Gd2 O1F 74.19(13) . . ?
O2F Gd2 O1F 50.77(12) . . ?
O2E Gd2 O1F 133.55(13) . . ?
O2G Gd2 O1F 138.83(13) . . ?
O1E Gd2 O1F 110.51(13) . . ?
O1G Gd2 O1F 142.64(12) . . ?
O4W Gd2 C1G 95.82(15) . . ?
O2H Gd2 C1G 93.82(15) . . ?
O3W Gd2 C1G 73.37(15) . . ?
O2F Gd2 C1G 163.26(14) . . ?
O2E Gd2 C1G 80.16(15) . . ?
O2G Gd2 C1G 25.11(13) . . ?
O1E Gd2 C1G 93.33(15) . . ?
O1G Gd2 C1G 25.94(13) . . ?
O1F Gd2 C1G 145.97(14) . . ?
O1B Cu1 O1D 167.70(17) . . ?
O1B Cu1 O1C 88.8(2) . . ?
O1D Cu1 O1C 88.9(2) . . ?
O1B Cu1 O1A 90.22(19) . . ?
O1D Cu1 O1A 89.16(19) . . ?
O1C Cu1 O1A 166.52(17) . . ?
O1B Cu1 O1F 101.84(16) . 1_455 ?
O1D Cu1 O1F 90.45(15) . 1_455 ?
O1C Cu1 O1F 102.79(16) . 1_455 ?
O1A Cu1 O1F 90.56(15) . 1_455 ?
O1B Cu1 Cu2 85.47(12) . . ?
O1D Cu1 Cu2 82.27(12) . . ?
O1C Cu1 Cu2 83.70(12) . . ?
O1A Cu1 Cu2 82.82(12) . . ?
O1F Cu1 Cu2 170.20(10) 1_455 . ?
O2A Cu2 O2D 89.84(19) . . ?
O2A Cu2 O2C 168.47(17) . . ?
O2D Cu2 O2C 91.29(19) . . ?
O2A Cu2 O2B 86.96(19) . . ?
O2D Cu2 O2B 167.34(17) . . ?
O2C Cu2 O2B 89.5(2) . . ?
O2A Cu2 O1I 100.23(16) . . ?
O2D Cu2 O1I 97.77(16) . . ?
O2C Cu2 O1I 91.00(16) . . ?
O2B Cu2 O1I 94.85(15) . . ?
O2A Cu2 Cu1 84.78(12) . . ?
O2D Cu2 Cu1 85.25(12) . . ?
O2C Cu2 Cu1 83.87(12) . . ?
O2B Cu2 Cu1 82.27(12) . . ?
O1I Cu2 Cu1 174.12(11) . . ?
C1A O1A Cu1 124.2(4) . . ?
C1A O2A Cu2 124.6(4) . . ?
O2A C1A O1A 123.5(5) . . ?
O2A C1A C2A 119.1(6) . . ?
O1A C1A C2A 117.3(5) . . ?
C3A C2A C1A 123.7(7) . . ?
C2A C3A C4A 124.7(8) . . ?
C1B O1B Cu1 122.7(4) . . ?
C1B O2B Cu2 124.9(4) . . ?
O1B C1B O2B 123.9(5) . . ?
O1B C1B C2B 116.0(5) . . ?
O2B C1B C2B 120.1(5) . . ?
C3B C2B C1B 123.9(7) . . ?
C2B C3B C4B 125.3(7) . . ?
C1C O1C Cu1 124.6(4) . . ?
C1C O2C Cu2 123.2(4) . . ?
O1C C1C O2C 124.1(6) . . ?
O1C C1C C2C 119.1(6) . . ?
O2C C1C C2C 116.8(6) . . ?
C3C C2C C1C 123.2(7) . . ?
C2C C3C C4C 126.4(9) . . ?
C1D O1D Cu1 126.1(4) . . ?
C1D O2D Cu2 121.8(4) . . ?
O2D C1D O1D 124.3(6) . . ?
O2D C1D C2D 120.4(6) . . ?
O1D C1D C2D 115.4(5) . . ?
C3D C2D C1D 125.3(7) . . ?
C2D C3D C4D 125.7(8) . . ?
C1E O1E Gd2 93.2(3) . . ?
C1E O2E Gd2 94.6(3) . . ?
O1E C1E O2E 119.1(5) . . ?
O1E C1E C2E 119.5(6) . . ?
O2E C1E C2E 121.4(6) . . ?
C3E C2E C1E 124.2(7) . . ?
C2E C3E C4E 124.5(8) . . ?
C1F O1F Cu1 129.7(3) . 1_655 ?
C1F O1F Gd2 89.3(3) . . ?
Cu1 O1F Gd2 135.81(17) 1_655 . ?
C1F O2F Gd2 100.3(3) . . ?
O2F C1F O1F 119.5(5) . . ?
O2F C1F C2F 119.9(5) . . ?
O1F C1F C2F 120.5(5) . . ?
C3F C2F C1F 123.6(6) . . ?
C2F C3F C4F 126.7(7) . . ?
C1G O1G Gd1 154.9(4) . . ?
C1G O1G Gd2 89.4(3) . . ?
Gd1 O1G Gd2 114.47(14) . . ?
C1G O2G Gd2 99.2(3) . . ?
O2G C1G O1G 119.2(5) . . ?
O2G C1G C2G 121.2(5) . . ?
O1G C1G C2G 119.6(5) . . ?
O2G C1G Gd2 55.7(3) . . ?
O1G C1G Gd2 64.6(3) . . ?
C2G C1G Gd2 167.9(4) . . ?
C3G C2G C1G 124.0(6) . . ?
C2G C3G C4G 125.1(7) . . ?
C1H O1H Gd1 102.6(3) . . ?
C1H O2H Gd2 160.7(4) . . ?
C1H O2H Gd1 87.8(4) . . ?
Gd2 O2H Gd1 110.67(15) . . ?
O1H C1H O2H 120.1(5) . . ?
O1H C1H C2H 120.6(5) . . ?
O2H C1H C2H 119.3(6) . . ?
C3H C2H C1H 123.7(8) . . ?
C2H C3H C4H 128.9(11) . . ?
C1I O1I Cu2 127.9(4) . . ?
C1I O1I Gd1 90.0(3) . . ?
Cu2 O1I Gd1 137.96(17) . . ?
C1I O2I Gd1 99.9(4) . . ?
O2I C1I O1I 119.0(5) . . ?
O2I C1I C2I 121.2(6) . . ?
O1I C1I C2I 119.8(5) . . ?
C3I C2I C1I 123.6(7) . . ?
C2I C3I C4I 124.7(9) . . ?
C1J O1J Gd1 93.9(3) . . ?
C1J O2J Gd1 92.6(4) . . ?
O2J C1J O1J 120.2(5) . . ?
O2J C1J C2J 122.4(6) . . ?
O1J C1J C2J 117.4(5) . . ?
O2J C1J Gd1 61.2(3) . . ?
O1J C1J Gd1 59.0(3) . . ?
C2J C1J Gd1 174.9(4) . . ?
C3J C2J C1J 123.3(6) . . ?
C2J C3J C4J 126.5(7) . . ?

loop_
_geom_bond_atom_site_label_1
_geom_bond_atom_site_label_2
_geom_bond_distance
_geom_bond_site_symmetry_2
_geom_bond_publ_flag
Gd1 O1W 2.362(4) . y
Gd1 O1G 2.363(4) . y
Gd1 O1J 2.402(4) . y
Gd1 O1H 2.418(4) . y
Gd1 O2I 2.421(4) . y
Gd1 O2W 2.432(4) . y
Gd1 O2J 2.453(4) . y
Gd1 O1I 2.624(4) . y
Gd1 O2H 2.723(4) . y
Gd1 C1J 2.796(6) . y
Gd2 O4W 2.350(4) . y
Gd2 O2H 2.381(4) . y
Gd2 O3W 2.402(4) . y
Gd2 O2F 2.415(4) . y
Gd2 O2E 2.419(4) . y
Gd2 O2G 2.439(4) . y
Gd2 O1E 2.464(4) . y
Gd2 O1G 2.633(4) . y
Gd2 O1F 2.641(4) . y
Gd2 C1G 2.914(6) . y
Cu1 O1B 1.941(4) . y
Cu1 O1D 1.946(4) . y
Cu1 O1C 1.951(4) . y
Cu1 O1A 1.980(4) . y
Cu1 O1F 2.231(4) 1_455 y
Cu1 Cu2 2.6449(10) . y
Cu2 O2A 1.928(4) . y
Cu2 O2D 1.965(4) . y
Cu2 O2C 1.965(4) . y
Cu2 O2B 1.972(4) . y
Cu2 O1I 2.189(4) . y
O1A C1A 1.266(7) . ?
O2A C1A 1.259(7) . ?
C1A C2A 1.447(8) . ?
C2A C3A 1.300(10) . ?
C3A C4A 1.520(11) . ?
O1B C1B 1.260(7) . ?
O2B C1B 1.271(7) . ?
C1B C2B 1.478(8) . ?
C2B C3B 1.326(10) . ?
C3B C4B 1.457(10) . ?
O1C C1C 1.248(7) . ?
O2C C1C 1.272(7) . ?
C1C C2C 1.470(9) . ?
C2C C3C 1.301(10) . ?
C3C C4C 1.491(11) . ?
O1D C1D 1.265(7) . ?
O2D C1D 1.249(7) . ?
C1D C2D 1.465(8) . ?
C2D C3D 1.288(10) . ?
C3D C4D 1.510(10) . ?
O1E C1E 1.248(7) . ?
O2E C1E 1.276(7) . ?
C1E C2E 1.497(8) . ?
C2E C3E 1.246(9) . ?
C3E C4E 1.504(10) . ?
O1F C1F 1.264(6) . ?
O1F Cu1 2.231(4) 1_655 ?
O2F C1F 1.256(6) . ?
C1F C2F 1.453(8) . ?
C2F C3F 1.312(9) . ?
C3F C4F 1.505(9) . ?
O1G C1G 1.275(6) . ?
O2G C1G 1.253(6) . ?
C1G C2G 1.471(8) . ?
C2G C3G 1.311(8) . ?
C3G C4G 1.462(9) . ?
O1H C1H 1.249(7) . ?
O2H C1H 1.251(7) . ?
C1H C2H 1.463(8) . ?
C2H C3H 1.288(11) . ?
C3H C4H 1.506(12) . ?
O1I C1I 1.268(7) . ?
O2I C1I 1.260(7) . ?
C1I C2I 1.475(8) . ?
C2I C3I 1.257(10) . ?
C3I C4I 1.508(11) . ?
O1J C1J 1.276(7) . ?
O2J C1J 1.238(7) . ?
C1J C2J 1.492(8) . ?
C2J C3J 1.265(9) . ?
C3J C4J 1.486(10) . ?
